data_2219635
loop_
_publ_author_name
'Chanawanno, Kullapa'
'Chantrapromma, Suchada'
'Fun, Hoong-Kun'

_publ_section_title
;
 2-[(<i>E</i>)-2-(4-Chlorophenyl)ethenyl]-1-methylpyridinium iodide
 monohydrate
;
_journal_coeditor_code IS2329
_journal_issue 10
_journal_name_full 'Acta Crystallographica Section E'
_journal_page_first o1882
_journal_page_last o1883
_journal_paper_doi 10.1107/S1600536808027724
_journal_volume 64
_journal_year 2008
_chemical_formula_iupac 'C14 H13 Cl N + , I - , H2 O'
_chemical_formula_moiety 'C14 H13 Cl N + , I - , H2 O'
_chemical_formula_sum 'C14 H15 Cl I N O'
_chemical_formula_weight 375.62
_chemical_melting_point 492.5(5)
_chemical_name_common
;2-[(<i>E</i>)-2-(4-Chlorophenyl)ethenyl]-1-methylquinolinium iodide
 monohydrate
;
_chemical_name_systematic
;2-[(<i>E</i>)-2-(4-Chlorophenyl)ethenyl]-1-methylpyridinium iodide
 monohydrate
;
_space_group_IT_number 14
_symmetry_cell_setting monoclinic
_symmetry_space_group_name_Hall '-P 2ybc'
_symmetry_space_group_name_H-M 'P 1 21/c 1'
_atom_sites_solution_hydrogens geom
_atom_sites_solution_primary direct
_atom_sites_solution_secondary difmap
_audit_creation_method SHELXL97
_cell_angle_alpha 90.00
_cell_angle_beta 95.1470(10)
_cell_angle_gamma 90.00
_cell_formula_units_Z 4
_cell_length_a 7.08760(10)
_cell_length_b 9.8096(2)
_cell_length_c 21.0940(4)
_cell_measurement_reflns_used 4241
_cell_measurement_temperature 100.00(10)
_cell_measurement_theta_max 29.99
_cell_measurement_theta_min 1.94
_cell_volume 1460.68(5)
_computing_cell_refinement 'APEX2 (Bruker, 2005)'
_computing_data_collection 'APEX2 (Bruker, 2005)'
_computing_data_reduction 'SAINT (Bruker, 2005)'
_computing_molecular_graphics 'SHELXTL (Sheldrick, 2008)'
_computing_publication_material
;
SHELXTL (Sheldrick, 2008) and PLATON (Spek, 2003)
;
_computing_structure_refinement 'SHELXTL (Sheldrick, 2008)'
_computing_structure_solution 'SHELXTL (Sheldrick, 2008)'
_diffrn_ambient_temperature 100.00(10)
_diffrn_detector_area_resol_mean 8.33
_diffrn_measured_fraction_theta_full 0.999
_diffrn_measured_fraction_theta_max 0.999
_diffrn_measurement_device_type
;
Bruker SMART APEXII CCD area-detector diffractometer
;
_diffrn_measurement_method '\w scans'
_diffrn_radiation_monochromator graphite
_diffrn_radiation_source 'fine-focus sealed tube'
_diffrn_radiation_type MoK\a
_diffrn_radiation_wavelength 0.71073
_diffrn_reflns_av_R_equivalents 0.0381
_diffrn_reflns_av_sigmaI/netI 0.0389
_diffrn_reflns_limit_h_max 9
_diffrn_reflns_limit_h_min -9
_diffrn_reflns_limit_k_max 12
_diffrn_reflns_limit_k_min -13
_diffrn_reflns_limit_l_max 29
_diffrn_reflns_limit_l_min -26
_diffrn_reflns_number 18928
_diffrn_reflns_theta_full 29.99
_diffrn_reflns_theta_max 29.99
_diffrn_reflns_theta_min 1.94
_diffrn_standards_number 0
_exptl_absorpt_coefficient_mu 2.363
_exptl_absorpt_correction_T_max 0.8445
_exptl_absorpt_correction_T_min 0.5605
_exptl_absorpt_correction_type multi-scan
_exptl_absorpt_process_details '(SADABS; Bruker, 2005)'
_exptl_crystal_colour orange
_exptl_crystal_density_diffrn 1.708
_exptl_crystal_density_method 'not measured'
_exptl_crystal_description plate
_exptl_crystal_F_000 736
_exptl_crystal_size_max 0.28
_exptl_crystal_size_mid 0.17
_exptl_crystal_size_min 0.07
_refine_diff_density_max 2.132
_refine_diff_density_min -0.792
_refine_ls_extinction_method none
_refine_ls_goodness_of_fit_ref 1.127
_refine_ls_hydrogen_treatment constr
_refine_ls_matrix_type full
_refine_ls_number_parameters 164
_refine_ls_number_reflns 4241
_refine_ls_number_restraints 0
_refine_ls_restrained_S_all 1.127
_refine_ls_R_factor_all 0.0497
_refine_ls_R_factor_gt 0.0372
_refine_ls_shift/su_max 0.001
_refine_ls_shift/su_mean 0.000
_refine_ls_structure_factor_coef Fsqd
_refine_ls_weighting_details 'calc w = 1/[\s^2^(Fo^2^)+(0.0483P)^2^+1.1431P] where P=(Fo^2^+2Fc^2^)/3'
_refine_ls_weighting_scheme calc
_refine_ls_wR_factor_gt 0.0893
_refine_ls_wR_factor_ref 0.1037
_reflns_number_gt 3486
_reflns_number_total 4241
_reflns_threshold_expression I>2\s(I)
_cod_data_source_file is2329.cif
_cod_data_source_block I
_cod_depositor_comments
;
The following automatic conversions were performed:

'_chemical_melting_point' value '492-493 K' was changed to '492.5(5)'
- the average value was taken and precision was estimated.

Automatic conversion script
Id: cif_fix_values 1646 2011-03-28 12:23:43Z adriana 

The following automatic conversions were performed:

'_chemical_melting_point' value '492-493 K' was changed to '492.5(5)'
- the average value was taken and precision was estimated.

Automatic conversion script
Id: cif_fix_values 1715 2011-07-08 13:25:40Z adriana 
;
_cod_original_sg_symbol_H-M 'P 21/c'
_cod_database_code 2219635
_cod_database_fobs_code 2219635

loop_
_symmetry_equiv_pos_as_xyz
'x, y, z'
'-x, y+1/2, -z+1/2'
'-x, -y, -z'
'x, -y-1/2, z-1/2'

loop_
_atom_site_type_symbol
_atom_site_label
_atom_site_fract_x
_atom_site_fract_y
_atom_site_fract_z
_atom_site_U_iso_or_equiv
_atom_site_adp_type
_atom_site_calc_flag
_atom_site_refinement_flags
_atom_site_occupancy
I I1 0.96440(3) 0.30947(2) 0.374487(10) 0.02517(9) Uani d . 1
Cl Cl1 0.65015(14) -0.33018(11) 0.25791(5) 0.0349(2) Uani d . 1
N N1 0.7517(4) 0.2927(3) 0.58820(14) 0.0228(6) Uani d . 1
O O1W 0.4685(5) 0.3289(4) 0.39663(18) 0.0589(10) Uani d . 1
H H1W1 0.5617 0.2949 0.3782 0.088 Uiso d R 1
H H2W1 0.3691 0.2881 0.3808 0.088 Uiso d R 1
C C1 0.7754(5) 0.3535(4) 0.64637(17) 0.0254(7) Uani d . 1
H H1A 0.7521 0.4464 0.6498 0.030 Uiso calc R 1
C C2 0.8329(5) 0.2805(4) 0.69966(18) 0.0277(8) Uani d . 1
H H2A 0.8473 0.3228 0.7393 0.033 Uiso calc R 1
C C3 0.8698(5) 0.1412(4) 0.69383(17) 0.0262(7) Uani d . 1
H H3A 0.9115 0.0900 0.7294 0.031 Uiso calc R 1
C C4 0.8440(5) 0.0817(4) 0.63559(17) 0.0264(7) Uani d . 1
H H4A 0.8674 -0.0111 0.6318 0.032 Uiso calc R 1
C C5 0.7828(5) 0.1569(4) 0.58078(17) 0.0221(7) Uani d . 1
C C6 0.7492(5) 0.0969(4) 0.51828(17) 0.0256(7) Uani d . 1
H H6A 0.7187 0.1548 0.4839 0.031 Uiso calc R 1
C C7 0.7592(5) -0.0353(4) 0.50694(17) 0.0268(7) Uani d . 1
H H7A 0.7883 -0.0912 0.5421 0.032 Uiso calc R 1
C C8 0.7293(5) -0.1035(4) 0.44465(16) 0.0235(7) Uani d . 1
C C9 0.7663(5) -0.2435(4) 0.44164(18) 0.0266(7) Uani d . 1
H H9A 0.8075 -0.2903 0.4786 0.032 Uiso calc R 1
C C10 0.7425(5) -0.3135(4) 0.38414(19) 0.0271(8) Uani d . 1
H H10A 0.7680 -0.4063 0.3824 0.033 Uiso calc R 1
C C11 0.6808(5) -0.2432(4) 0.33021(17) 0.0238(7) Uani d . 1
C C12 0.6421(5) -0.1050(4) 0.33059(17) 0.0258(7) Uani d . 1
H H12A 0.6005 -0.0596 0.2932 0.031 Uiso calc R 1
C C13 0.6668(5) -0.0354(4) 0.38847(17) 0.0250(7) Uani d . 1
H H13A 0.6414 0.0575 0.3896 0.030 Uiso calc R 1
C C14 0.6940(5) 0.3805(4) 0.53292(18) 0.0298(8) Uani d . 1
H H14D 0.6802 0.4727 0.5470 0.045 Uiso calc R 1
H H14A 0.5754 0.3489 0.5126 0.045 Uiso calc R 1
H H14B 0.7889 0.3769 0.5032 0.045 Uiso calc R 1

loop_
_atom_site_aniso_label
_atom_site_aniso_U_11
_atom_site_aniso_U_22
_atom_site_aniso_U_33
_atom_site_aniso_U_12
_atom_site_aniso_U_13
_atom_site_aniso_U_23
I1 0.02744(14) 0.02228(14) 0.02596(14) 0.00264(9) 0.00324(9) 0.00111(9)
Cl1 0.0368(5) 0.0385(6) 0.0293(5) -0.0051(4) 0.0027(4) -0.0126(4)
N1 0.0206(13) 0.0229(16) 0.0249(15) 0.0010(11) 0.0027(11) 0.0046(12)
O1W 0.0347(17) 0.083(3) 0.058(2) 0.0104(16) -0.0028(15) -0.028(2)
C1 0.0246(17) 0.0238(18) 0.0278(18) 0.0003(14) 0.0028(14) 0.0000(15)
C2 0.0255(17) 0.032(2) 0.0261(18) -0.0004(14) 0.0028(14) -0.0020(15)
C3 0.0209(16) 0.031(2) 0.0263(17) 0.0017(14) -0.0021(13) 0.0030(15)
C4 0.0218(16) 0.0267(19) 0.0307(18) -0.0010(14) 0.0017(14) 0.0034(15)
C5 0.0175(15) 0.0230(18) 0.0265(17) -0.0009(12) 0.0050(12) -0.0007(14)
C6 0.0265(17) 0.0245(19) 0.0258(17) 0.0002(14) 0.0018(14) 0.0001(14)
C7 0.0272(17) 0.0261(19) 0.0268(18) 0.0021(14) 0.0002(14) -0.0019(15)
C8 0.0227(16) 0.0244(19) 0.0236(16) -0.0012(13) 0.0027(13) -0.0021(14)
C9 0.0288(18) 0.0231(19) 0.0272(18) 0.0000(14) -0.0009(14) 0.0014(15)
C10 0.0266(17) 0.0195(18) 0.035(2) -0.0016(14) 0.0038(15) 0.0009(15)
C11 0.0203(16) 0.0253(19) 0.0257(17) -0.0029(13) 0.0025(13) -0.0064(14)
C12 0.0233(16) 0.027(2) 0.0267(17) 0.0026(14) -0.0011(13) 0.0029(14)
C13 0.0246(16) 0.0172(17) 0.0329(19) 0.0022(13) 0.0013(14) 0.0009(14)
C14 0.037(2) 0.025(2) 0.0281(18) 0.0052(15) 0.0056(15) 0.0032(15)

loop_
_atom_type_symbol
_atom_type_description
_atom_type_scat_dispersion_real
_atom_type_scat_dispersion_imag
_atom_type_scat_source
C C 0.0033 0.0016 'International Tables Vol C Tables 4.2.6.8 and 6.1.1.4'
H H 0.0000 0.0000 'International Tables Vol C Tables 4.2.6.8 and 6.1.1.4'
N N 0.0061 0.0033 'International Tables Vol C Tables 4.2.6.8 and 6.1.1.4'
O O 0.0106 0.0060 'International Tables Vol C Tables 4.2.6.8 and 6.1.1.4'
Cl Cl 0.1484 0.1585 'International Tables Vol C Tables 4.2.6.8 and 6.1.1.4'
I I -0.4742 1.8119 'International Tables Vol C Tables 4.2.6.8 and 6.1.1.4'

loop_
_geom_angle_atom_site_label_1
_geom_angle_atom_site_label_2
_geom_angle_atom_site_label_3
_geom_angle
C1 N1 C5 121.6(3)
C1 N1 C14 117.3(3)
C5 N1 C14 121.0(3)
H1W1 O1W H2W1 106.3
N1 C1 C2 121.1(4)
N1 C1 H1A 119.4
C2 C1 H1A 119.4
C1 C2 C3 119.0(4)
C1 C2 H2A 120.5
C3 C2 H2A 120.5
C4 C3 C2 119.2(3)
C4 C3 H3A 120.4
C2 C3 H3A 120.4
C3 C4 C5 121.7(4)
C3 C4 H4A 119.2
C5 C4 H4A 119.2
N1 C5 C4 117.4(3)
N1 C5 C6 119.3(3)
C4 C5 C6 123.4(3)
C7 C6 C5 123.9(3)
C7 C6 H6A 118.0
C5 C6 H6A 118.0
C6 C7 C8 127.0(4)
C6 C7 H7A 116.5
C8 C7 H7A 116.5
C13 C8 C9 118.5(3)
C13 C8 C7 123.3(3)
C9 C8 C7 118.2(3)
C10 C9 C8 121.0(3)
C10 C9 H9A 119.5
C8 C9 H9A 119.5
C11 C10 C9 118.8(3)
C11 C10 H10A 120.6
C9 C10 H10A 120.6
C10 C11 C12 122.5(3)
C10 C11 Cl1 119.1(3)
C12 C11 Cl1 118.4(3)
C11 C12 C13 118.4(3)
C11 C12 H12A 120.8
C13 C12 H12A 120.8
C12 C13 C8 120.9(3)
C12 C13 H13A 119.6
C8 C13 H13A 119.6
N1 C14 H14D 109.5
N1 C14 H14A 109.5
H14D C14 H14A 109.5
N1 C14 H14B 109.5
H14D C14 H14B 109.5
H14A C14 H14B 109.5

loop_
_geom_bond_atom_site_label_1
_geom_bond_atom_site_label_2
_geom_bond_distance
Cl1 C11 1.744(4)
N1 C1 1.361(5)
N1 C5 1.361(5)
N1 C14 1.478(5)
O1W H1W1 0.8628
O1W H2W1 0.8523
C1 C2 1.364(5)
C1 H1A 0.9300
C2 C3 1.399(6)
C2 H2A 0.9300
C3 C4 1.358(5)
C3 H3A 0.9300
C4 C5 1.407(5)
C4 H4A 0.9300
C5 C6 1.444(5)
C6 C7 1.322(5)
C6 H6A 0.9300
C7 C8 1.473(5)
C7 H7A 0.9300
C8 C13 1.397(5)
C8 C9 1.400(5)
C9 C10 1.391(5)
C9 H9A 0.9300
C10 C11 1.368(5)
C10 H10A 0.9300
C11 C12 1.383(5)
C12 C13 1.396(5)
C12 H12A 0.9300
C13 H13A 0.9300
C14 H14D 0.9600
C14 H14A 0.9600
C14 H14B 0.9600

loop_
_geom_hbond_atom_site_label_D
_geom_hbond_atom_site_label_H
_geom_hbond_atom_site_label_A
_geom_hbond_site_symmetry_A
_geom_hbond_distance_DH
_geom_hbond_distance_HA
_geom_hbond_distance_DA
_geom_hbond_angle_DHA
_geom_hbond_publ_flag
O1W H1W1 I1 1_555 0.86 2.8658 3.592(4) 143 y
O1W H2W1 I1 1_455 0.85 2.8672 3.567(4) 141 y
C14 H14A O1W 1_555 0.96 2.5028 3.202(5) 130 y
C14 H14D O1W 3_666 0.96 2.5568 3.460(5) 157 y
C1 H1A I1 3_766 0.93 3.1968 3.830(4) 127 y
C2 H2A I1 4_566 0.93 3.1748 3.825(4) 129 y
C3 H3A I1 4_566 0.93 3.2053 3.840(4) 127 y

loop_
_geom_torsion_atom_site_label_1
_geom_torsion_atom_site_label_2
_geom_torsion_atom_site_label_3
_geom_torsion_atom_site_label_4
_geom_torsion
C5 N1 C1 C2 0.5(5)
C14 N1 C1 C2 -178.4(3)
N1 C1 C2 C3 0.7(5)
C1 C2 C3 C4 -1.3(5)
C2 C3 C4 C5 0.6(5)
C1 N1 C5 C4 -1.1(5)
C14 N1 C5 C4 177.7(3)
C1 N1 C5 C6 177.9(3)
C14 N1 C5 C6 -3.2(5)
C3 C4 C5 N1 0.6(5)
C3 C4 C5 C6 -178.4(3)
N1 C5 C6 C7 -173.9(3)
C4 C5 C6 C7 5.1(6)
C5 C6 C7 C8 -179.2(3)
C6 C7 C8 C13 -6.4(6)
C6 C7 C8 C9 173.2(4)
C13 C8 C9 C10 0.3(5)
C7 C8 C9 C10 -179.4(3)
C8 C9 C10 C11 -0.4(5)
C9 C10 C11 C12 0.3(5)
C9 C10 C11 Cl1 -179.9(3)
C10 C11 C12 C13 -0.2(5)
Cl1 C11 C12 C13 -179.9(3)
C11 C12 C13 C8 0.0(5)
C9 C8 C13 C12 -0.1(5)
C7 C8 C13 C12 179.6(3)

loop_
_cod_related_entry_id
_cod_related_entry_database
_cod_related_entry_code
1 ChemSpider 30655623
